data_7009105
loop_
_publ_author_name
'Brook, David J. R.'
'Fornell, Spring'
'Noll, Bruce'
'Yee, Gordon T.'
'Koch, Tad H.'

_publ_section_title
;
 Synthesis and structure of
 di-\m-bromo-bis[(1,5-dimethyl-6-oxo-3-(2-pyridyl)verdazyl)copper(I)]&#x200A;&#x2020;
;
_journal_issue 13
_journal_name_full 'Journal of the Chemical Society, Dalton Transactions'
_journal_page_first 2019
_journal_paper_doi 10.1039/a908563g
_journal_year 2000
_chemical_formula_sum 'C18 H20 Cu2 I2 N10 O2'
_chemical_formula_weight 789.32
_chemical_name_systematic
;  
?  
;
_space_group_IT_number 14
_symmetry_cell_setting monoclinic
_symmetry_space_group_name_Hall '-P 2yn'
_symmetry_space_group_name_H-M 'P 1 21/n 1'
_atom_sites_solution_hydrogens geom
_atom_sites_solution_primary direct
_atom_sites_solution_secondary difmap
_audit_creation_method SHELXL-97
_cell_angle_alpha 90.00
_cell_angle_beta 102.007(2)
_cell_angle_gamma 90.00
_cell_formula_units_Z 2
_cell_length_a 7.0660(5)
_cell_length_b 17.4656(14)
_cell_length_c 10.5602(8)
_cell_measurement_reflns_used 2771
_cell_measurement_temperature 142(2)
_cell_measurement_theta_max 28.28
_cell_measurement_theta_min 2.29
_cell_volume 1274.74(17)
_computing_cell_refinement 'Bruker SAINT'
_computing_data_collection 'Bruker SMART'
_computing_data_reduction 'Bruker SHELXTL'
_computing_molecular_graphics 'Bruker SHELXTL'
_computing_publication_material 'Bruker SHELXTL'
_computing_structure_refinement 'SHELXL-97 (Sheldrick, 1997)'
_computing_structure_solution 'SHELXS-97 (Sheldrick, 1990)'
_diffrn_ambient_temperature 142(2)
_diffrn_measured_fraction_theta_full 0.996
_diffrn_measured_fraction_theta_max 0.996
_diffrn_measurement_device_type 'CCD area detector'
_diffrn_measurement_method '\w scans'
_diffrn_radiation_monochromator graphite
_diffrn_radiation_source 'sealed tube'
_diffrn_radiation_type MoK\a
_diffrn_radiation_wavelength 0.71073
_diffrn_reflns_av_R_equivalents 0.0804
_diffrn_reflns_av_sigmaI/netI 0.0862
_diffrn_reflns_limit_h_max 9
_diffrn_reflns_limit_h_min -9
_diffrn_reflns_limit_k_max 23
_diffrn_reflns_limit_k_min 0
_diffrn_reflns_limit_l_max 14
_diffrn_reflns_limit_l_min 0
_diffrn_reflns_number 10171
_diffrn_reflns_theta_full 28.28
_diffrn_reflns_theta_max 28.28
_diffrn_reflns_theta_min 2.29
_exptl_absorpt_coefficient_mu 4.126
_exptl_absorpt_correction_T_max 0.9220
_exptl_absorpt_correction_T_min 0.6831
_exptl_absorpt_correction_type multi-scan
_exptl_absorpt_process_details 'Blessing, Acta Cryst. (1995) A51 33-38.'
_exptl_crystal_colour black
_exptl_crystal_density_diffrn 2.056
_exptl_crystal_density_method 'not measured'
_exptl_crystal_description needle
_exptl_crystal_F_000 756
_exptl_crystal_size_max 0.10
_exptl_crystal_size_mid 0.02
_exptl_crystal_size_min 0.02
_refine_diff_density_max 1.491
_refine_diff_density_min -0.902
_refine_diff_density_rms 0.178
_refine_ls_extinction_coef 0.0004(3)
_refine_ls_extinction_expression Fc^*^=kFc[1+0.001xFc^2^\l^3^/sin(2\q)]^-1/4^
_refine_ls_extinction_method SHELXL
_refine_ls_goodness_of_fit_ref 1.060
_refine_ls_hydrogen_treatment mixed
_refine_ls_matrix_type full
_refine_ls_number_parameters 171
_refine_ls_number_reflns 3158
_refine_ls_number_restraints 0
_refine_ls_restrained_S_all 1.060
_refine_ls_R_factor_all 0.1162
_refine_ls_R_factor_gt 0.0584
_refine_ls_shift/su_max 0.000
_refine_ls_shift/su_mean 0.000
_refine_ls_structure_factor_coef Fsqd
_refine_ls_weighting_details 'calc w=1/[\s^2^(Fo^2^)+(0.0232P)^2^+5.0433P] where P=(Fo^2^+2Fc^2^)/3'
_refine_ls_weighting_scheme calc
_refine_ls_wR_factor_gt 0.0870
_refine_ls_wR_factor_ref 0.1054
_reflns_number_gt 1983
_reflns_number_total 3158
_reflns_threshold_expression >2sigma(I)
_cod_data_source_file a908563g.txt
_cod_data_source_block 9/08563G
_cod_original_sg_symbol_H-M 'P 1 2(1)/n 1'
_cod_database_code 7009105

loop_
_symmetry_equiv_pos_as_xyz
'x, y, z'
'-x+1/2, y+1/2, -z+1/2'
'-x, -y, -z'
'x-1/2, -y-1/2, z-1/2'

loop_
_atom_site_label
_atom_site_type_symbol
_atom_site_fract_x
_atom_site_fract_y
_atom_site_fract_z
_atom_site_U_iso_or_equiv
_atom_site_adp_type
_atom_site_occupancy
_atom_site_symmetry_multiplicity
_atom_site_calc_flag
_atom_site_refinement_flags
_atom_site_disorder_assembly
_atom_site_disorder_group
Cu1 Cu 0.54489(13) 0.06717(5) 0.04129(9) 0.0334(3) Uani 1 1 d . . .
I1 I 0.59427(7) 0.02651(3) -0.18740(5) 0.03507(17) Uani 1 1 d . . .
N1 N 0.4098(9) 0.1750(4) 0.0219(7) 0.0463(19) Uani 1 1 d . . .
N2 N 0.2273(9) 0.1948(4) -0.0431(7) 0.0426(17) Uani 1 1 d . . .
N3 N 0.2958(10) 0.3228(4) -0.0063(7) 0.0460(18) Uani 1 1 d . . .
N4 N 0.4826(10) 0.3077(4) 0.0611(7) 0.0472(19) Uani 1 1 d . . .
N5 N 0.7671(8) 0.1374(3) 0.1343(6) 0.0296(14) Uani 1 1 d . . .
O1 O 0.0074(8) 0.2837(4) -0.1260(6) 0.0570(17) Uani 1 1 d . . .
C1 C 0.1660(12) 0.2689(5) -0.0630(8) 0.044(2) Uani 1 1 d . . .
C2 C 0.5308(10) 0.2337(4) 0.0583(7) 0.0312(17) Uani 1 1 d . . .
C3 C 0.7290(10) 0.2128(4) 0.1269(7) 0.0264(16) Uani 1 1 d . . .
C4 C 0.8689(10) 0.2672(5) 0.1740(8) 0.0342(18) Uani 1 1 d . . .
H4 H 0.823(9) 0.316(4) 0.153(6) 0.018(17) Uiso 1 1 d . . .
C5 C 1.0491(13) 0.2435(5) 0.2337(9) 0.046(2) Uani 1 1 d . . .
H5 H 1.132(12) 0.279(5) 0.264(8) 0.06(3) Uiso 1 1 d . . .
C6 C 1.0906(11) 0.1661(5) 0.2450(8) 0.042(2) Uani 1 1 d . . .
H6 H 1.214(13) 0.146(5) 0.293(8) 0.06(3) Uiso 1 1 d . . .
C7 C 0.9440(11) 0.1144(5) 0.1930(8) 0.0368(19) Uani 1 1 d . . .
H7 H 0.976(9) 0.064(4) 0.203(6) 0.018(17) Uiso 1 1 d . . .
C8 C 0.1027(10) 0.1309(5) -0.0993(8) 0.042(2) Uani 1 1 d . . .
H8A H -0.0320 0.1426 -0.0963 0.050 Uiso 1 1 calc R . .
H8B H 0.1431 0.0841 -0.0497 0.050 Uiso 1 1 calc R . .
H8C H 0.1137 0.1233 -0.1894 0.050 Uiso 1 1 calc R . .
C9 C 0.2461(14) 0.4039(5) -0.0210(9) 0.056(3) Uani 1 1 d . . .
H9A H 0.1852 0.4144 -0.1114 0.068 Uiso 1 1 calc R . .
H9B H 0.3638 0.4347 0.0039 0.068 Uiso 1 1 calc R . .
H9C H 0.1559 0.4169 0.0348 0.068 Uiso 1 1 calc R . .

loop_
_atom_site_aniso_label
_atom_site_aniso_U_11
_atom_site_aniso_U_22
_atom_site_aniso_U_33
_atom_site_aniso_U_23
_atom_site_aniso_U_13
_atom_site_aniso_U_12
Cu1 0.0318(5) 0.0255(5) 0.0411(6) -0.0047(4) 0.0034(4) -0.0065(4)
I1 0.0377(3) 0.0320(3) 0.0362(3) -0.0016(3) 0.0094(2) -0.0066(2)
N1 0.028(4) 0.033(4) 0.070(5) -0.005(4) -0.010(3) 0.006(3)
N2 0.023(3) 0.053(4) 0.046(4) 0.000(4) -0.006(3) 0.006(3)
N3 0.050(4) 0.037(4) 0.046(4) -0.003(3) -0.002(4) 0.014(3)
N4 0.041(4) 0.035(4) 0.058(5) -0.004(4) -0.006(4) 0.010(3)
N5 0.030(3) 0.028(3) 0.029(3) -0.002(3) 0.003(3) -0.001(3)
O1 0.036(3) 0.071(4) 0.059(4) 0.018(4) -0.003(3) 0.015(3)
C1 0.035(5) 0.051(5) 0.044(5) 0.000(5) 0.003(4) 0.018(4)
C2 0.028(4) 0.025(4) 0.041(5) 0.000(3) 0.007(3) 0.004(3)
C3 0.034(4) 0.023(4) 0.023(4) -0.003(3) 0.009(3) -0.002(3)
C4 0.026(4) 0.030(4) 0.045(5) -0.005(4) 0.002(4) -0.002(3)
C5 0.036(5) 0.045(5) 0.053(6) -0.013(5) 0.001(4) -0.011(4)
C6 0.025(4) 0.050(5) 0.045(5) -0.012(4) -0.009(4) -0.003(4)
C7 0.030(5) 0.034(4) 0.045(5) -0.006(4) 0.004(4) 0.007(3)
C8 0.023(4) 0.056(5) 0.045(5) 0.000(4) 0.004(4) -0.006(4)
C9 0.066(6) 0.042(5) 0.061(6) 0.011(5) 0.012(5) 0.024(5)

loop_
_atom_type_symbol
_atom_type_description
_atom_type_scat_dispersion_real
_atom_type_scat_dispersion_imag
_atom_type_scat_source
C C 0.0033 0.0016 'International Tables Vol C Tables 4.2.6.8 and 6.1.1.4'
H H 0.0000 0.0000 'International Tables Vol C Tables 4.2.6.8 and 6.1.1.4'
N N 0.0061 0.0033 'International Tables Vol C Tables 4.2.6.8 and 6.1.1.4'
O O 0.0106 0.0060 'International Tables Vol C Tables 4.2.6.8 and 6.1.1.4'
Cu Cu 0.3201 1.2651 'International Tables Vol C Tables 4.2.6.8 and 6.1.1.4'
I I -0.4742 1.8119 'International Tables Vol C Tables 4.2.6.8 and 6.1.1.4'

loop_
_geom_angle_atom_site_label_1
_geom_angle_atom_site_label_2
_geom_angle_atom_site_label_3
_geom_angle
_geom_angle_site_symmetry_1
_geom_angle_site_symmetry_3
_geom_angle_publ_flag
N5 Cu1 N1 78.5(2) . . ?
N5 Cu1 Cu1 145.18(17) . 3_655 ?
N1 Cu1 Cu1 135.97(18) . 3_655 ?
N5 Cu1 I1 115.93(17) . 3_655 ?
N1 Cu1 I1 113.9(2) . 3_655 ?
Cu1 Cu1 I1 61.31(4) 3_655 3_655 ?
N5 Cu1 I1 111.47(17) . . ?
N1 Cu1 I1 107.4(2) . . ?
Cu1 Cu1 I1 60.15(4) 3_655 . ?
I1 Cu1 I1 121.46(4) 3_655 . ?
Cu1 I1 Cu1 58.54(4) 3_655 . ?
C2 N1 N2 115.3(6) . . ?
C2 N1 Cu1 114.1(5) . . ?
N2 N1 Cu1 129.4(5) . . ?
C1 N2 N1 123.4(7) . . ?
C1 N2 C8 120.9(7) . . ?
N1 N2 C8 115.6(6) . . ?
C1 N3 N4 125.1(6) . . ?
C1 N3 C9 119.9(7) . . ?
N4 N3 C9 114.9(7) . . ?
C2 N4 N3 113.0(6) . . ?
C7 N5 C3 118.6(6) . . ?
C7 N5 Cu1 125.8(5) . . ?
C3 N5 Cu1 115.5(5) . . ?
O1 C1 N3 123.8(8) . . ?
O1 C1 N2 121.1(8) . . ?
N3 C1 N2 115.1(7) . . ?
N4 C2 N1 126.6(7) . . ?
N4 C2 C3 116.5(6) . . ?
N1 C2 C3 115.6(6) . . ?
N5 C3 C4 122.1(7) . . ?
N5 C3 C2 115.3(6) . . ?
C4 C3 C2 122.5(6) . . ?
C5 C4 C3 119.1(7) . . ?
C4 C5 C6 119.8(8) . . ?
C5 C6 C7 118.1(8) . . ?
N5 C7 C6 122.2(8) . . ?

loop_
_geom_bond_atom_site_label_1
_geom_bond_atom_site_label_2
_geom_bond_distance
_geom_bond_site_symmetry_2
_geom_bond_publ_flag
Cu1 N5 2.072(6) . ?
Cu1 N1 2.101(6) . ?
Cu1 Cu1 2.5373(17) 3_655 ?
Cu1 I1 2.5799(11) 3_655 ?
Cu1 I1 2.6094(11) . ?
I1 Cu1 2.5799(11) 3_655 ?
N1 C2 1.340(9) . ?
N1 N2 1.373(8) . ?
N2 C1 1.367(10) . ?
N2 C8 1.468(10) . ?
N3 C1 1.363(10) . ?
N3 N4 1.388(9) . ?
N3 C9 1.460(10) . ?
N4 C2 1.338(9) . ?
N5 C7 1.337(9) . ?
N5 C3 1.343(8) . ?
O1 C1 1.207(9) . ?
C2 C3 1.483(10) . ?
C3 C4 1.387(9) . ?
C4 C5 1.362(11) . ?
C5 C6 1.384(12) . ?
C6 C7 1.398(10) . ?
